data_7110196
loop_
_publ_author_name
'Dinesh Pratapsinh Chauhan'
'Sreejith Jayasree Varma'
'Arjun Vijeta'
'Pallavi Banerjee'
'Pinaki Talukdar'

_publ_section_title
;
 A 1,3-amino group migration route to form acrylamidines
;
_journal_name_full Chem.Commun.
_journal_page_first 323
_journal_paper_doi 10.1039/c3cc47182a
_journal_volume 50
_journal_year 2014
_chemical_formula_moiety 'C14 H18 N2 O3 S'
_chemical_formula_sum 'C14 H18 N2 O3 S'
_chemical_formula_weight 294.37
_chemical_name_systematic
;
?
;
_space_group_IT_number 14
_symmetry_cell_setting monoclinic
_symmetry_space_group_name_Hall '-P 2yn'
_symmetry_space_group_name_H-M 'P 1 21/n 1'
_atom_sites_solution_hydrogens geom
_atom_sites_solution_primary direct
_atom_sites_solution_secondary difmap
_audit_creation_method SHELXL-97
_cell_angle_alpha 90.00
_cell_angle_beta 97.899(4)
_cell_angle_gamma 90.00
_cell_formula_units_Z 8
_cell_length_a 8.2660(12)
_cell_length_b 25.831(4)
_cell_length_c 13.5551(19)
_cell_measurement_temperature 173(2)
_cell_measurement_theta_max 28.52
_cell_measurement_theta_min 1.58
_cell_volume 2866.8(7)
_computing_cell_refinement 'Bruker SAINT'
_computing_data_collection 'Bruker APEX2'
_computing_data_reduction 'Bruker SAINT'
_computing_molecular_graphics 'Bruker SHELXTL'
_computing_publication_material 'Bruker SHELXTL'
_computing_structure_refinement 'SHELXL-97 (Sheldrick, 2008)'
_computing_structure_solution 'SHELXS-97 (Sheldrick, 2008)'
_diffrn_ambient_temperature 173(2)
_diffrn_measured_fraction_theta_full 0.991
_diffrn_measured_fraction_theta_max 0.991
_diffrn_measurement_device_type 'Bruker APEX-II CCD'
_diffrn_measurement_method '\f and \w scans'
_diffrn_radiation_monochromator graphite
_diffrn_radiation_source 'fine-focus sealed tube'
_diffrn_radiation_type MoK\a
_diffrn_radiation_wavelength 0.71073
_diffrn_reflns_av_R_equivalents 0.0422
_diffrn_reflns_av_sigmaI/netI 0.0387
_diffrn_reflns_limit_h_max 11
_diffrn_reflns_limit_h_min -10
_diffrn_reflns_limit_k_max 34
_diffrn_reflns_limit_k_min -31
_diffrn_reflns_limit_l_max 17
_diffrn_reflns_limit_l_min -18
_diffrn_reflns_number 28718
_diffrn_reflns_theta_full 28.52
_diffrn_reflns_theta_max 28.52
_diffrn_reflns_theta_min 1.58
_exptl_absorpt_coefficient_mu 0.235
_exptl_absorpt_correction_T_max 0.981
_exptl_absorpt_correction_T_min 0.951
_exptl_absorpt_correction_type multi-scan
_exptl_absorpt_process_details 'multi-scan absorption correction'
_exptl_crystal_colour colourless
_exptl_crystal_density_diffrn 1.364
_exptl_crystal_density_method 'not measured'
_exptl_crystal_description block
_exptl_crystal_F_000 1248
_exptl_crystal_size_max 0.370
_exptl_crystal_size_mid 0.180
_exptl_crystal_size_min 0.083
_refine_diff_density_max 0.364
_refine_diff_density_min -0.307
_refine_diff_density_rms 0.052
_refine_ls_extinction_coef 0.0003(2)
_refine_ls_extinction_expression Fc^*^=kFc[1+0.001xFc^2^\l^3^/sin(2\q)]^-1/4^
_refine_ls_extinction_method SHELXL
_refine_ls_goodness_of_fit_ref 1.019
_refine_ls_hydrogen_treatment constr
_refine_ls_matrix_type full
_refine_ls_number_parameters 364
_refine_ls_number_reflns 7267
_refine_ls_number_restraints 0
_refine_ls_restrained_S_all 1.019
_refine_ls_R_factor_all 0.0543
_refine_ls_R_factor_gt 0.0395
_refine_ls_shift/su_max 0.044
_refine_ls_shift/su_mean 0.000
_refine_ls_structure_factor_coef Fsqd
_refine_ls_weighting_details 'calc w=1/[\s^2^(Fo^2^)+(0.0422P)^2^+1.4362P] where P=(Fo^2^+2Fc^2^)/3'
_refine_ls_weighting_scheme calc
_refine_ls_wR_factor_gt 0.0953
_refine_ls_wR_factor_ref 0.1035
_reflns_number_gt 5766
_reflns_number_total 7203
_reflns_threshold_expression >2sigma(I)
_cod_data_source_file c3cc47182a.txt
_cod_data_source_block tr1
_cod_original_sg_symbol_H-M P21/n
_cod_database_code 7110196

loop_
_symmetry_equiv_pos_as_xyz
'x, y, z'
'-x+1/2, y+1/2, -z+1/2'
'-x, -y, -z'
'x-1/2, -y-1/2, z-1/2'

loop_
_atom_site_label
_atom_site_type_symbol
_atom_site_fract_x
_atom_site_fract_y
_atom_site_fract_z
_atom_site_U_iso_or_equiv
_atom_site_adp_type
_atom_site_occupancy
_atom_site_symmetry_multiplicity
_atom_site_calc_flag
_atom_site_refinement_flags
S1 S 0.79608(5) -0.000561(15) 0.76648(3) 0.02393(10) Uani 1 1 d .
S2 S 0.17164(5) 0.244657(14) 0.58360(3) 0.02236(10) Uani 1 1 d .
O1 O 0.80196(17) -0.01925(5) 0.86720(10) 0.0395(3) Uani 1 1 d .
O2 O 0.94278(14) -0.00558(5) 0.72067(11) 0.0397(3) Uani 1 1 d .
O4 O 0.01445(17) 0.23221(5) 0.52841(10) 0.0376(3) Uani 1 1 d .
O5 O 0.31298(17) 0.23160(5) 0.53696(10) 0.0368(3) Uani 1 1 d .
N1 N 0.63751(15) -0.02225(5) 0.69542(10) 0.0237(3) Uani 1 1 d .
O3 O 0.15918(14) -0.11268(5) 0.54461(9) 0.0299(3) Uani 1 1 d .
N4 N 0.18661(17) 0.22382(5) 0.69667(10) 0.0232(3) Uani 1 1 d .
C1 C 0.6583(3) 0.23017(7) 0.77278(16) 0.0434(5) Uani 1 1 d .
H1A H 0.7403 0.2481 0.7423 0.065 Uiso 1 1 calc R
H1B H 0.6625 0.2413 0.8407 0.065 Uiso 1 1 calc R
H1C H 0.5525 0.2377 0.7371 0.065 Uiso 1 1 calc R
C2 C 0.6891(2) 0.17253(6) 0.77012(12) 0.0263(3) Uani 1 1 d .
C3 C 0.64342(19) 0.14019(7) 0.84376(12) 0.0264(3) Uani 1 1 d .
H3 H 0.5930 0.1544 0.8948 0.032 Uiso 1 1 calc R
C4 C 0.67161(18) 0.08723(6) 0.84264(12) 0.0232(3) Uani 1 1 d .
H4 H 0.6399 0.0661 0.8921 0.028 Uiso 1 1 calc R
C5 C 0.74776(17) 0.06618(6) 0.76663(11) 0.0196(3) Uani 1 1 d .
C8 C 0.62279(18) -0.07195(6) 0.67224(11) 0.0204(3) Uani 1 1 d .
N3 N 0.48918(16) -0.08648(5) 0.61081(10) 0.0252(3) Uani 1 1 d .
C12 C 0.3728(2) -0.04795(7) 0.56374(15) 0.0342(4) Uani 1 1 d .
H12A H 0.3787 -0.0466 0.4928 0.041 Uiso 1 1 calc R
H12B H 0.4010 -0.0140 0.5915 0.041 Uiso 1 1 calc R
C11 C 0.2012(2) -0.06180(7) 0.58074(15) 0.0367(4) Uani 1 1 d .
H11A H 0.1931 -0.0601 0.6514 0.044 Uiso 1 1 calc R
H11B H 0.1249 -0.0370 0.5468 0.044 Uiso 1 1 calc R
C9 C 0.4431(2) -0.14009(6) 0.58296(14) 0.0298(4) Uani 1 1 d .
H9A H 0.5135 -0.1640 0.6240 0.036 Uiso 1 1 calc R
H9B H 0.4566 -0.1461 0.5139 0.036 Uiso 1 1 calc R
C10 C 0.2667(2) -0.14931(7) 0.59731(14) 0.0331(4) Uani 1 1 d .
H10A H 0.2347 -0.1839 0.5745 0.040 Uiso 1 1 calc R
H10B H 0.2571 -0.1473 0.6677 0.040 Uiso 1 1 calc R
C13 C 0.74851(19) -0.11116(6) 0.70985(13) 0.0254(3) Uani 1 1 d .
H13 H 0.7719 -0.1159 0.7783 0.030 Uiso 1 1 calc R
C14 C 0.8280(2) -0.13936(7) 0.65217(15) 0.0352(4) Uani 1 1 d .
H14A H 0.8072 -0.1355 0.5834 0.042 Uiso 1 1 calc R
H14B H 0.9052 -0.1633 0.6800 0.042 Uiso 1 1 calc R
C6 C 0.79517(19) 0.09767(6) 0.69257(12) 0.0234(3) Uani 1 1 d .
H6 H 0.8466 0.0834 0.6421 0.028 Uiso 1 1 calc R
C7 C 0.7653(2) 0.15051(7) 0.69438(12) 0.0268(3) Uani 1 1 d .
H7 H 0.7964 0.1715 0.6446 0.032 Uiso 1 1 calc R
C15 C 0.1806(2) 0.47866(6) 0.62551(14) 0.0327(4) Uani 1 1 d .
H15A H 0.2831 0.4902 0.6606 0.049 Uiso 1 1 calc R
H15B H 0.0933 0.4903 0.6599 0.049 Uiso 1 1 calc R
H15C H 0.1666 0.4926 0.5592 0.049 Uiso 1 1 calc R
C16 C 0.17909(19) 0.42026(6) 0.62044(11) 0.0209(3) Uani 1 1 d .
C17 C 0.32360(19) 0.39252(6) 0.62236(12) 0.0233(3) Uani 1 1 d .
H17 H 0.4226 0.4102 0.6291 0.028 Uiso 1 1 calc R
C18 C 0.32267(19) 0.33888(6) 0.61434(12) 0.0222(3) Uani 1 1 d .
H18 H 0.4203 0.3209 0.6152 0.027 Uiso 1 1 calc R
C19 C 0.17537(18) 0.31229(6) 0.60506(11) 0.0190(3) Uani 1 1 d .
C22 C 0.19033(17) 0.17401(6) 0.71818(11) 0.0191(3) Uani 1 1 d .
N5 N 0.20520(17) 0.16147(5) 0.81496(10) 0.0242(3) Uani 1 1 d .
C26 C 0.2338(2) 0.20230(7) 0.89096(12) 0.0316(4) Uani 1 1 d .
H26A H 0.2110 0.2358 0.8599 0.038 Uiso 1 1 calc R
H26B H 0.3475 0.2018 0.9205 0.038 Uiso 1 1 calc R
C25 C 0.1267(2) 0.19461(7) 0.97110(13) 0.0313(4) Uani 1 1 d .
H25A H 0.1526 0.2206 1.0224 0.038 Uiso 1 1 calc R
H25B H 0.0132 0.1989 0.9428 0.038 Uiso 1 1 calc R
O6 O 0.14927(13) 0.14438(5) 1.01442(8) 0.0264(3) Uani 1 1 d .
C21 C 0.03215(19) 0.39297(6) 0.61271(11) 0.0224(3) Uani 1 1 d .
H21 H -0.0655 0.4109 0.6122 0.027 Uiso 1 1 calc R
C20 C 0.02982(18) 0.33914(6) 0.60574(11) 0.0220(3) Uani 1 1 d .
H20 H -0.0686 0.3213 0.6016 0.026 Uiso 1 1 calc R
C27 C 0.17941(19) 0.13295(6) 0.64028(12) 0.0224(3) Uani 1 1 d .
H27 H 0.0865 0.1321 0.5931 0.027 Uiso 1 1 calc R
C28 C 0.2931(2) 0.09773(7) 0.63404(14) 0.0344(4) Uani 1 1 d .
H28A H 0.3874 0.0975 0.6801 0.041 Uiso 1 1 calc R
H28B H 0.2789 0.0731 0.5836 0.041 Uiso 1 1 calc R
C23 C 0.2054(2) 0.10863(6) 0.85561(12) 0.0236(3) Uani 1 1 d .
H23A H 0.3164 0.0984 0.8805 0.028 Uiso 1 1 calc R
H23B H 0.1628 0.0847 0.8033 0.028 Uiso 1 1 calc R
C24 C 0.10107(19) 0.10624(7) 0.93947(12) 0.0263(3) Uani 1 1 d .
H24A H -0.0125 0.1117 0.9124 0.032 Uiso 1 1 calc R
H24B H 0.1104 0.0721 0.9695 0.032 Uiso 1 1 calc R

loop_
_atom_site_aniso_label
_atom_site_aniso_U_11
_atom_site_aniso_U_22
_atom_site_aniso_U_33
_atom_site_aniso_U_23
_atom_site_aniso_U_13
_atom_site_aniso_U_12
S1 0.02072(18) 0.01827(19) 0.0304(2) -0.00099(15) -0.00505(14) -0.00140(15)
S2 0.0339(2) 0.01465(17) 0.01761(18) 0.00065(14) 0.00038(14) -0.00134(15)
O1 0.0519(8) 0.0274(6) 0.0333(7) 0.0073(5) -0.0148(6) -0.0044(6)
O2 0.0214(6) 0.0291(7) 0.0685(10) -0.0101(6) 0.0061(6) 0.0009(5)
O4 0.0490(8) 0.0212(6) 0.0360(7) 0.0014(5) -0.0175(6) -0.0073(6)
O5 0.0574(8) 0.0223(6) 0.0353(7) -0.0013(5) 0.0226(6) 0.0024(6)
N1 0.0220(6) 0.0184(6) 0.0287(7) -0.0025(5) -0.0040(5) -0.0018(5)
O3 0.0275(6) 0.0312(7) 0.0296(6) 0.0001(5) -0.0016(5) -0.0055(5)
N4 0.0341(7) 0.0160(6) 0.0190(6) 0.0017(5) 0.0013(5) -0.0005(5)
C1 0.0554(12) 0.0236(9) 0.0488(12) -0.0048(8) -0.0010(10) 0.0055(9)
C2 0.0281(8) 0.0197(8) 0.0287(9) -0.0050(6) -0.0045(6) -0.0002(6)
C3 0.0248(8) 0.0308(9) 0.0234(8) -0.0089(7) 0.0025(6) 0.0001(7)
C4 0.0220(7) 0.0277(8) 0.0197(7) 0.0003(6) 0.0021(6) -0.0053(6)
C5 0.0170(6) 0.0187(7) 0.0216(7) -0.0027(6) -0.0028(5) -0.0035(6)
C8 0.0211(7) 0.0189(7) 0.0212(7) -0.0006(6) 0.0032(5) -0.0018(6)
N3 0.0269(7) 0.0161(6) 0.0301(7) -0.0013(5) -0.0050(5) -0.0018(5)
C12 0.0345(9) 0.0190(8) 0.0436(11) 0.0010(7) -0.0145(8) -0.0021(7)
C11 0.0326(9) 0.0345(10) 0.0400(10) -0.0099(8) -0.0054(8) 0.0060(8)
C9 0.0322(9) 0.0187(8) 0.0362(10) -0.0067(7) -0.0033(7) -0.0037(7)
C10 0.0348(9) 0.0283(9) 0.0339(10) 0.0057(7) -0.0034(7) -0.0087(7)
C13 0.0271(8) 0.0200(8) 0.0284(8) 0.0013(6) 0.0012(6) -0.0003(6)
C14 0.0364(9) 0.0269(9) 0.0431(11) 0.0020(8) 0.0086(8) 0.0060(8)
C6 0.0258(7) 0.0251(8) 0.0196(7) -0.0028(6) 0.0037(6) -0.0035(6)
C7 0.0318(8) 0.0254(8) 0.0226(8) 0.0026(6) 0.0016(6) -0.0048(7)
C15 0.0390(10) 0.0170(8) 0.0412(10) -0.0015(7) 0.0023(8) -0.0004(7)
C16 0.0270(7) 0.0168(7) 0.0184(7) -0.0004(6) 0.0017(6) -0.0008(6)
C17 0.0217(7) 0.0211(8) 0.0270(8) 0.0001(6) 0.0033(6) -0.0041(6)
C18 0.0215(7) 0.0211(8) 0.0237(8) 0.0009(6) 0.0023(6) 0.0023(6)
C19 0.0261(7) 0.0150(7) 0.0154(7) 0.0014(5) 0.0010(5) -0.0005(6)
C22 0.0184(7) 0.0177(7) 0.0206(7) 0.0005(6) 0.0009(5) -0.0008(6)
N5 0.0372(7) 0.0147(6) 0.0197(7) 0.0012(5) 0.0011(5) -0.0026(6)
C26 0.0557(11) 0.0193(8) 0.0188(8) -0.0023(6) 0.0014(7) -0.0056(8)
C25 0.0383(9) 0.0277(9) 0.0266(9) -0.0032(7) -0.0002(7) 0.0066(7)
O6 0.0258(6) 0.0309(6) 0.0223(6) 0.0023(5) 0.0025(4) -0.0009(5)
C21 0.0218(7) 0.0227(8) 0.0226(8) -0.0005(6) 0.0022(6) 0.0031(6)
C20 0.0205(7) 0.0231(8) 0.0222(8) 0.0006(6) 0.0019(6) -0.0037(6)
C27 0.0275(8) 0.0177(7) 0.0212(8) 0.0002(6) 0.0005(6) -0.0024(6)
C28 0.0449(10) 0.0267(9) 0.0306(9) -0.0060(7) 0.0013(7) 0.0084(8)
C23 0.0296(8) 0.0169(7) 0.0238(8) 0.0033(6) 0.0021(6) 0.0002(6)
C24 0.0246(8) 0.0273(8) 0.0265(8) 0.0032(7) 0.0020(6) -0.0048(7)

loop_
_atom_type_symbol
_atom_type_description
_atom_type_scat_dispersion_real
_atom_type_scat_dispersion_imag
_atom_type_scat_source
C C 0.0033 0.0016 'International Tables Vol C Tables 4.2.6.8 and 6.1.1.4'
H H 0.0000 0.0000 'International Tables Vol C Tables 4.2.6.8 and 6.1.1.4'
N N 0.0061 0.0033 'International Tables Vol C Tables 4.2.6.8 and 6.1.1.4'
O O 0.0106 0.0060 'International Tables Vol C Tables 4.2.6.8 and 6.1.1.4'
S S 0.1246 0.1234 'International Tables Vol C Tables 4.2.6.8 and 6.1.1.4'

loop_
_geom_angle_atom_site_label_1
_geom_angle_atom_site_label_2
_geom_angle_atom_site_label_3
_geom_angle
O2 S1 O1 117.16(9)
O2 S1 N1 111.91(8)
O1 S1 N1 111.53(8)
O2 S1 C5 106.94(8)
O1 S1 C5 107.65(8)
N1 S1 C5 100.00(7)
O5 S2 O4 116.51(9)
O5 S2 N4 112.17(8)
O4 S2 N4 111.35(8)
O5 S2 C19 107.80(7)
O4 S2 C19 107.40(7)
N4 S2 C19 100.12(7)
C8 N1 S1 121.22(11)
C10 O3 C11 109.53(13)
C22 N4 S2 122.14(11)
C2 C1 H1A 109.5
C2 C1 H1B 109.5
H1A C1 H1B 109.5
C2 C1 H1C 109.5
H1A C1 H1C 109.5
H1B C1 H1C 109.5
C3 C2 C7 118.45(15)
C3 C2 C1 120.70(16)
C7 C2 C1 120.85(17)
C4 C3 C2 121.39(15)
C4 C3 H3 119.3
C2 C3 H3 119.3
C3 C4 C5 119.17(15)
C3 C4 H4 120.4
C5 C4 H4 120.4
C4 C5 C6 120.52(15)
C4 C5 S1 120.48(12)
C6 C5 S1 118.90(12)
N1 C8 N3 117.36(14)
N1 C8 C13 122.76(13)
N3 C8 C13 119.87(14)
C8 N3 C12 120.96(13)
C8 N3 C9 125.74(13)
C12 N3 C9 113.30(12)
N3 C12 C11 110.25(15)
N3 C12 H12A 109.6
C11 C12 H12A 109.6
N3 C12 H12B 109.6
C11 C12 H12B 109.6
H12A C12 H12B 108.1
O3 C11 C12 110.78(15)
O3 C11 H11A 109.5
C12 C11 H11A 109.5
O3 C11 H11B 109.5
C12 C11 H11B 109.5
H11A C11 H11B 108.1
N3 C9 C10 109.53(14)
N3 C9 H9A 109.8
C10 C9 H9A 109.8
N3 C9 H9B 109.8
C10 C9 H9B 109.8
H9A C9 H9B 108.2
O3 C10 C9 112.14(14)
O3 C10 H10A 109.2
C9 C10 H10A 109.2
O3 C10 H10B 109.2
C9 C10 H10B 109.2
H10A C10 H10B 107.9
C14 C13 C8 123.87(16)
C14 C13 H13 118.1
C8 C13 H13 118.1
C13 C14 H14A 120.0
C13 C14 H14B 120.0
H14A C14 H14B 120.0
C7 C6 C5 119.63(15)
C7 C6 H6 120.2
C5 C6 H6 120.2
C6 C7 C2 120.83(15)
C6 C7 H7 119.6
C2 C7 H7 119.6
C16 C15 H15A 109.5
C16 C15 H15B 109.5
H15A C15 H15B 109.5
C16 C15 H15C 109.5
H15A C15 H15C 109.5
H15B C15 H15C 109.5
C17 C16 C21 118.53(14)
C17 C16 C15 120.81(14)
C21 C16 C15 120.65(14)
C18 C17 C16 121.13(14)
C18 C17 H17 119.4
C16 C17 H17 119.4
C19 C18 C17 119.71(14)
C19 C18 H18 120.1
C17 C18 H18 120.1
C18 C19 C20 120.11(14)
C18 C19 S2 119.88(12)
C20 C19 S2 119.86(11)
N4 C22 N5 116.64(14)
N4 C22 C27 122.71(14)
N5 C22 C27 120.64(13)
C22 N5 C26 119.77(13)
C22 N5 C23 125.86(13)
C26 N5 C23 114.27(13)
N5 C26 C25 110.92(14)
N5 C26 H26A 109.5
C25 C26 H26A 109.5
N5 C26 H26B 109.5
C25 C26 H26B 109.5
H26A C26 H26B 108.0
O6 C25 C26 111.15(14)
O6 C25 H25A 109.4
C26 C25 H25A 109.4
O6 C25 H25B 109.4
C26 C25 H25B 109.4
H25A C25 H25B 108.0
C25 O6 C24 109.02(12)
C20 C21 C16 120.85(14)
C20 C21 H21 119.6
C16 C21 H21 119.6
C19 C20 C21 119.64(14)
C19 C20 H20 120.2
C21 C20 H20 120.2
C28 C27 C22 124.19(15)
C28 C27 H27 117.9
C22 C27 H27 117.9
C27 C28 H28A 120.0
C27 C28 H28B 120.0
H28A C28 H28B 120.0
N5 C23 C24 110.25(13)
N5 C23 H23A 109.6
C24 C23 H23A 109.6
N5 C23 H23B 109.6
C24 C23 H23B 109.6
H23A C23 H23B 108.1
O6 C24 C23 111.82(13)
O6 C24 H24A 109.3
C23 C24 H24A 109.3
O6 C24 H24B 109.3
C23 C24 H24B 109.3
H24A C24 H24B 107.9

loop_
_geom_bond_atom_site_label_1
_geom_bond_atom_site_label_2
_geom_bond_distance
S1 O2 1.4421(13)
S1 O1 1.4426(14)
S1 N1 1.6164(13)
S1 C5 1.7698(16)
S2 O5 1.4427(13)
S2 O4 1.4436(13)
S2 N4 1.6131(13)
S2 C19 1.7707(15)
N1 C8 1.3234(19)
O3 C10 1.422(2)
O3 C11 1.429(2)
N4 C22 1.3186(19)
C1 C2 1.512(2)
C1 H1A 0.9600
C1 H1B 0.9600
C1 H1C 0.9600
C2 C3 1.393(2)
C2 C7 1.397(2)
C3 C4 1.388(2)
C3 H3 0.9300
C4 C5 1.390(2)
C4 H4 0.9300
C5 C6 1.390(2)
C8 N3 1.3420(19)
C8 C13 1.490(2)
N3 C12 1.468(2)
N3 C9 1.472(2)
C12 C11 1.511(3)
C12 H12A 0.9700
C12 H12B 0.9700
C11 H11A 0.9700
C11 H11B 0.9700
C9 C10 1.516(2)
C9 H9A 0.9700
C9 H9B 0.9700
C10 H10A 0.9700
C10 H10B 0.9700
C13 C14 1.309(2)
C13 H13 0.9300
C14 H14A 0.9300
C14 H14B 0.9300
C6 C7 1.388(2)
C6 H6 0.9300
C7 H7 0.9300
C15 C16 1.510(2)
C15 H15A 0.9600
C15 H15B 0.9600
C15 H15C 0.9600
C16 C17 1.390(2)
C16 C21 1.396(2)
C17 C18 1.390(2)
C17 H17 0.9300
C18 C19 1.389(2)
C18 H18 0.9300
C19 C20 1.390(2)
C22 N5 1.340(2)
C22 C27 1.491(2)
N5 C26 1.471(2)
N5 C23 1.4718(19)
C26 C25 1.505(3)
C26 H26A 0.9700
C26 H26B 0.9700
C25 O6 1.426(2)
C25 H25A 0.9700
C25 H25B 0.9700
O6 C24 1.432(2)
C21 C20 1.394(2)
C21 H21 0.9300
C20 H20 0.9300
C27 C28 1.319(2)
C27 H27 0.9300
C28 H28A 0.9300
C28 H28B 0.9300
C23 C24 1.519(2)
C23 H23A 0.9700
C23 H23B 0.9700
C24 H24A 0.9700
C24 H24B 0.9700

loop_
_geom_torsion_atom_site_label_1
_geom_torsion_atom_site_label_2
_geom_torsion_atom_site_label_3
_geom_torsion_atom_site_label_4
_geom_torsion
O2 S1 N1 C8 65.61(15)
O1 S1 N1 C8 -67.84(15)
C5 S1 N1 C8 178.55(13)
O5 S2 N4 C22 -65.31(15)
O4 S2 N4 C22 67.29(15)
C19 S2 N4 C22 -179.39(13)
C7 C2 C3 C4 -0.3(2)
C1 C2 C3 C4 -179.66(16)
C2 C3 C4 C5 0.3(2)
C3 C4 C5 C6 0.0(2)
C3 C4 C5 S1 176.44(11)
O2 S1 C5 C4 -148.09(12)
O1 S1 C5 C4 -21.39(14)
N1 S1 C5 C4 95.17(13)
O2 S1 C5 C6 28.42(14)
O1 S1 C5 C6 155.13(12)
N1 S1 C5 C6 -88.31(13)
S1 N1 C8 N3 -178.37(12)
S1 N1 C8 C13 0.5(2)
N1 C8 N3 C12 5.9(2)
C13 C8 N3 C12 -173.02(16)
N1 C8 N3 C9 -174.44(16)
C13 C8 N3 C9 6.7(2)
C8 N3 C12 C11 -128.73(16)
C9 N3 C12 C11 51.6(2)
C10 O3 C11 C12 61.57(19)
N3 C12 C11 O3 -56.5(2)
C8 N3 C9 C10 130.13(17)
C12 N3 C9 C10 -50.2(2)
C11 O3 C10 C9 -61.29(19)
N3 C9 C10 O3 54.93(19)
N1 C8 C13 C14 -119.38(19)
N3 C8 C13 C14 59.4(2)
C4 C5 C6 C7 -0.4(2)
S1 C5 C6 C7 -176.87(12)
C5 C6 C7 C2 0.4(2)
C3 C2 C7 C6 -0.1(2)
C1 C2 C7 C6 179.28(16)
C21 C16 C17 C18 1.6(2)
C15 C16 C17 C18 -177.80(15)
C16 C17 C18 C19 -0.5(2)
C17 C18 C19 C20 -1.2(2)
C17 C18 C19 S2 174.33(12)
O5 S2 C19 C18 -24.72(14)
O4 S2 C19 C18 -151.01(13)
N4 S2 C19 C18 92.66(13)
O5 S2 C19 C20 150.86(12)
O4 S2 C19 C20 24.57(15)
N4 S2 C19 C20 -91.76(13)
S2 N4 C22 N5 179.15(11)
S2 N4 C22 C27 -0.6(2)
N4 C22 N5 C26 -6.4(2)
C27 C22 N5 C26 173.33(15)
N4 C22 N5 C23 177.43(14)
C27 C22 N5 C23 -2.8(2)
C22 N5 C26 C25 135.35(15)
C23 N5 C26 C25 -48.09(19)
N5 C26 C25 O6 55.49(19)
C26 C25 O6 C24 -62.66(17)
C17 C16 C21 C20 -0.8(2)
C15 C16 C21 C20 178.53(15)
C18 C19 C20 C21 1.9(2)
S2 C19 C20 C21 -173.62(12)
C16 C21 C20 C19 -0.9(2)
N4 C22 C27 C28 120.22(19)
N5 C22 C27 C28 -59.5(2)
C22 N5 C23 C24 -136.77(16)
C26 N5 C23 C24 46.92(18)
C25 O6 C24 C23 62.09(16)
N5 C23 C24 O6 -53.74(17)
